data_1509508
loop_
_publ_author_name
'Quarton, M.'
'Angenault, J.'
'Wallez, G.'
'Cieren, X.'

_publ_section_title
;
 Two new thiophosphates with interlocked structures: Ag Ti2 (P S4)3 and
 Ag2 Nb Ti3 P6 S25
;
_journal_name_full 'Journal of Solid State Chemistry'
_journal_page_first 55
_journal_page_last 65
_journal_paper_doi 10.1006/jssc.2000.8739
_journal_volume 153
_journal_year 2000
_chemical_formula_sum 'Ag P3 S12 Ti2'
_chemical_name_systematic 'Ag Ti2 (P S4)3'
_space_group_IT_number 37
_symmetry_space_group_name_Hall 'C 2 -2c'
_symmetry_space_group_name_H-M 'C c c 2'
_cell_angle_alpha 90
_cell_angle_beta 90
_cell_angle_gamma 90
_cell_formula_units_Z 16
_cell_length_a 34.691
_cell_length_b 20.018
_cell_length_c 11.576
_cell_volume 8038.889
_citation_journal_id_ASTM JSSCBI
_cod_data_source_file silver1-2_493.cif
_cod_data_source_block Ag1P3S12Ti2
_cod_original_formula_sum 'Ag1 P3 S12 Ti2'
_cod_database_code 1509508

loop_
_symmetry_equiv_pos_as_xyz
x,y,z
-x,-y,z
-x,y,z+1/2
x,-y,z+1/2
x+1/2,y+1/2,z
-x+1/2,-y+1/2,z
-x+1/2,y+1/2,z+1/2
x+1/2,-y+1/2,z+1/2

loop_
_atom_site_label
_atom_site_type_symbol
_atom_site_fract_x
_atom_site_fract_y
_atom_site_fract_z
_atom_site_occupancy
_atom_site_U_iso_or_equiv
S22 S-2 0.5191 0.3567 0.8334 1 0.0
S20 S-2 0.298 0.1646 0.3524 1 0.0
P5 P+5 0.3442 0.1396 0.2514 1 0.0
P3 P+5 0.4146 0.4156 0.993 1 0.0
Ag7 Ag+1 0.4555 0.051 0.175 0.15 0.0
S14 S-2 0.3695 0.0832 0.8643 1 0.0
Ag5 Ag+1 0.4484 0.987 0.075 0.23 0.0
S18 S-2 0.3494 0.207 0.1192 1 0.0
Ti4 Ti+4 0.479 0.3089 0.9864 1 0.0
S23 S-2 0.4515 0.2433 0.145 1 0.0
Ag3 Ag+1 0.4025 0.3259 0.7115 0.206 0.0
S17 S-2 0.3367 0.0539 0.1538 1 0.0
S16 S-2 0.3165 0.2171 0.8522 1 0.0
S12 S-2 0.3779 0.4217 0.1281 1 0.0
S4 S-2 0.3157 0.5866 0.8788 1 0.0
S11 S-2 0.4682 0.4246 0.0494 1 0.0
Ag2 Ag+1 0.2249 0.5202 0.2161 0.301 0.0
S21 S-2 0.48 0.211 0.8539 1 0.0
Ti1 Ti+4 0.34042 0.4995 0 1 0.0
S6 S-2 0.2538 0.1641 0.058 1 0.0
S7 S-2 0.2821 0.0345 0.9181 1 0.0
S9 S-2 0.4141 0.326 0.9147 1 0.0
P2 P+5 0.2629 0.4251 0.9996 1 0.0
Ag4 Ag+1 0.506 0.0792 0.131 0.34 0.0
P6 P+5 0.4961 0.2766 0.2393 1 0.0
P4 P+5 0.3487 0.1536 0.7537 1 0.0
Ti3 Ti+4 0.3193 0.1274 0.9918 1 0.0
S15 S-2 0.3889 0.1983 0.6581 1 0.0
S5 S-2 0.2836 0.4825 0.1277 1 0.0
S10 S-2 0.398 0.4911 0.8831 1 0.0
S1 S-2 0.3596 0.5927 0.1232 1 0.0
P1 P+5 0.3384 0.3486 0.498 1 0.0
S24 S-2 0.5345 0.306 0.1108 1 0.0
S13 S-2 0.3124 0.1171 0.6211 1 0.0
S3 S-2 0.3793 0.2922 0.4231 1 0.0
Ti2 Ti+4 0.3448 0.1936 0.4962 1 0.0
S19 S-2 0.3882 0.1335 0.3664 1 0.0
S2 S-2 0.2993 0.2795 0.5557 1 0.0
Ag6 Ag+1 0.492 0.984 0.93 0.203 0.0
Ag1 Ag+1 0.3843 0.30921 0.2127 0.57 0.0
S8 S-2 0.3086 0.4177 0.8855 1 0.0
